data_1515793
loop_
_publ_author_name
'Wheatley, Paul S.'
'Allan, Phoebe K.'
'Teat, Simon J.'
'Ashbrook, Sharon E.'
'Morris, Russell E.'

_publ_section_title
;
 Task specific ionic liquids for the ionothermal synthesis of siliceous
 zeolites
;
_journal_issue 4
_journal_name_full 'Chemical Science'
_journal_page_first 483
_journal_paper_doi 10.1039/c0sc00178c
_journal_volume 1
_journal_year 2010
_chemical_absolute_configuration unk
_chemical_formula_sum 'O16 Si8'
_chemical_formula_weight 480.72
_chemical_name_common (bmIm)-Theta-1
_chemical_name_systematic
;
[bmIm]-Theta-1
;
_space_group_IT_number 36
_symmetry_cell_setting orthorhombic
_symmetry_space_group_name_Hall 'C 2c -2'
_symmetry_space_group_name_H-M 'C m c 21'
_atom_sites_solution_primary direct
_atom_sites_solution_secondary difmap
_audit_conform_dict_location ftp://ftp.iucr.org/pub/cif_core.dic
_audit_conform_dict_name cif_core.dic
_audit_conform_dict_version 2.3
_audit_creation_date 2009-10-28T15:19:37-00:00
_audit_creation_method 'WinGX routine CIF_UPDATE'
_audit_update_record
;
2009-10-28 # Formatted by publCIF
;
_cell_angle_alpha 90
_cell_angle_beta 90
_cell_angle_gamma 90
_cell_formula_units_Z 3
_cell_length_a 13.824
_cell_length_b 17.42
_cell_length_c 5.052
_cell_measurement_reflns_used 1244
_cell_measurement_temperature 150(2)
_cell_measurement_theta_max 28.84
_cell_measurement_theta_min 3.21
_cell_volume 1216.593
_computing_cell_refinement 'SAINT (Bruker, 2006)'
_computing_data_collection 'ApexII (Bruker, 2006)'
_computing_data_reduction 'SAINT (Bruker, 2006)'
_computing_structure_refinement 'SHELXL-97 (Sheldrick, 1997)'
_computing_structure_solution 'SIR97 (Altomare <i>et al.</i>, 1999)'
_diffrn_ambient_temperature 150(2)
_diffrn_measured_fraction_theta_full 0.99
_diffrn_measured_fraction_theta_max 0.99
_diffrn_measurement_device_type 'BRUKER AXS APEXII'
_diffrn_radiation_monochromator 'silicon (111)'
_diffrn_radiation_source '11.3.1 ALS, LBNL, CA'
_diffrn_radiation_type synchrotron
_diffrn_radiation_wavelength 0.7749
_diffrn_reflns_av_R_equivalents 0.0996
_diffrn_reflns_av_unetI/netI 0.1216
_diffrn_reflns_limit_h_max 17
_diffrn_reflns_limit_h_min -17
_diffrn_reflns_limit_k_max 21
_diffrn_reflns_limit_k_min -21
_diffrn_reflns_limit_l_max 6
_diffrn_reflns_limit_l_min -6
_diffrn_reflns_number 3798
_diffrn_reflns_theta_full 28.84
_diffrn_reflns_theta_max 28.84
_diffrn_reflns_theta_min 3.21
_exptl_absorpt_coefficient_mu 0.853
_exptl_absorpt_correction_type multi-scan
_exptl_absorpt_process_details 'Bruker SADABS'
_exptl_crystal_colour Colourless
_exptl_crystal_density_diffrn 1.968
_exptl_crystal_density_method 'not measured'
_exptl_crystal_description Needle
_exptl_crystal_F_000 720
_exptl_crystal_size_max 0.08
_exptl_crystal_size_mid 0.005
_exptl_crystal_size_min 0.005
_refine_diff_density_max 1.345
_refine_diff_density_min -0.891
_refine_diff_density_rms 0.245
_refine_ls_abs_structure_details 'Flack H D (1983), Acta Cryst. A39, 876-881'
_refine_ls_abs_structure_Flack 0.6(8)
_refine_ls_extinction_method none
_refine_ls_goodness_of_fit_ref 1.105
_refine_ls_hydrogen_treatment noref
_refine_ls_matrix_type full
_refine_ls_number_parameters 88
_refine_ls_number_reflns 1244
_refine_ls_number_restraints 1
_refine_ls_restrained_S_all 1.104
_refine_ls_R_factor_all 0.1272
_refine_ls_R_factor_gt 0.104
_refine_ls_shift/su_max 0
_refine_ls_shift/su_mean 0
_refine_ls_structure_factor_coef Fsqd
_refine_ls_weighting_details 'calc w=1/[\s^2^(Fo^2^)+(0.1715P)^2^+2.8178P] where P=(Fo^2^+2Fc^2^)/3'
_refine_ls_weighting_scheme calc
_refine_ls_wR_factor_gt 0.2693
_refine_ls_wR_factor_ref 0.2851
_reflns_number_gt 903
_reflns_number_total 1244
_reflns_threshold_expression >2sigma(I)
_cod_data_source_file c0sc00178c.txt
_cod_data_source_block als40_0m
_cod_original_cell_volume 1216.7
_cod_database_code 1515793

loop_
_symmetry_equiv_pos_as_xyz
'x, y, z'
'-x, -y, z+1/2'
'-x, y, z'
'x, -y, z+1/2'
'x+1/2, y+1/2, z'
'-x+1/2, -y+1/2, z+1/2'
'-x+1/2, y+1/2, z'
'x+1/2, -y+1/2, z+1/2'

loop_
_atom_site_label
_atom_site_type_symbol
_atom_site_fract_x
_atom_site_fract_y
_atom_site_fract_z
_atom_site_U_iso_or_equiv
_atom_site_adp_type
_atom_site_occupancy
_atom_site_symmetry_multiplicity
_atom_site_calc_flag
_atom_site_refinement_flags
Si1 Si 0.2057(2) 0.28797(18) 0.7596(8) 0.0148(8) Uani 1 1 d .
Si2 Si 0 0.2245(3) 0.8635(12) 0.0200(11) Uani 1 2 d S
Si3 Si 0 0.1218(3) 0.3652(11) 0.0159(11) Uani 1 2 d S
Si4 Si 0.2057(2) 0.04848(18) 0.3370(7) 0.0151(9) Uani 1 1 d .
O1 O 0.2284(6) 0.3789(5) 0.780(2) 0.027(2) Uani 1 1 d .
O2 O 0.2290(7) 0.2586(6) 0.468(2) 0.028(2) Uani 1 1 d .
O3 O 0.0913(6) 0.2790(5) 0.819(2) 0.026(3) Uani 1 1 d .
O4 O 0 0.1940(8) 1.162(3) 0.028(3) Uani 1 2 d S
O5 O 0 0.1527(8) 0.670(3) 0.032(4) Uani 1 2 d S
O6 O 0.0935(6) 0.0711(5) 0.312(2) 0.027(3) Uani 1 1 d .
O7 O 0.2300(6) -0.0181(5) 0.1309(18) 0.018(2) Uani 1 1 d .

loop_
_atom_site_aniso_label
_atom_site_aniso_U_11
_atom_site_aniso_U_22
_atom_site_aniso_U_33
_atom_site_aniso_U_23
_atom_site_aniso_U_13
_atom_site_aniso_U_12
Si1 0.0132(15) 0.0189(16) 0.0122(16) -0.0036(14) -0.0015(15) 0.0024(13)
Si2 0.024(2) 0.025(3) 0.012(2) 0.002(3) 0 0
Si3 0.021(2) 0.017(2) 0.010(2) 0.002(3) 0 0
Si4 0.0121(15) 0.0191(17) 0.0140(18) 0.0020(13) -0.0027(15) -0.0006(13)
O1 0.031(5) 0.028(5) 0.023(5) 0.003(4) 0.001(5) 0.017(4)
O2 0.030(6) 0.037(6) 0.015(5) -0.005(5) 0.004(5) 0.021(5)
O3 0.016(4) 0.034(5) 0.028(7) -0.011(5) 0.006(4) -0.002(4)
O4 0.033(8) 0.029(8) 0.021(8) 0.004(6) 0 0
O5 0.035(8) 0.030(8) 0.030(9) 0.005(7) 0 0
O6 0.011(4) 0.023(5) 0.047(8) -0.009(5) -0.010(4) -0.001(3)
O7 0.019(4) 0.016(5) 0.018(5) -0.002(4) -0.001(4) 0.010(4)

loop_
_atom_type_symbol
_atom_type_description
_atom_type_scat_dispersion_real
_atom_type_scat_dispersion_imag
_atom_type_scat_source
C C 0.004 0.002 'International Tables Vol C Tables 4.2.6.8 and 6.1.1.4'
H H 0 0 'International Tables Vol C Tables 4.2.6.8 and 6.1.1.4'
F F 0.0212 0.0124 'International Tables Vol C Tables 4.2.6.8 and 6.1.1.4'
N N 0.0076 0.004 'International Tables Vol C Tables 4.2.6.8 and 6.1.1.4'
O O 0.0133 0.0073 'International Tables Vol C Tables 4.2.6.8 and 6.1.1.4'
Si Si 0.0958 0.0843 'International Tables Vol C Tables 4.2.6.8 and 6.1.1.4'

loop_
_geom_angle_atom_site_label_1
_geom_angle_atom_site_label_2
_geom_angle_atom_site_label_3
_geom_angle
_geom_angle_site_symmetry_1
_geom_angle_site_symmetry_3
O2 Si1 O2 109.2(2) . 6
O2 Si1 O3 109.8(5) . .
O2 Si1 O3 112.3(6) 6 .
O2 Si1 O1 109.4(6) . .
O2 Si1 O1 110.2(6) 6 .
O3 Si1 O1 105.8(5) . .
O5 Si2 O3 112.4(5) . 3
O5 Si2 O3 112.4(5) . .
O3 Si2 O3 104.6(7) 3 .
O5 Si2 O4 108.7(9) . .
O3 Si2 O4 109.3(5) 3 .
O3 Si2 O4 109.3(5) . .
O6 Si3 O6 108.9(6) 3 .
O6 Si3 O4 108.9(5) 3 1_554
O6 Si3 O4 108.9(5) . 1_554
O6 Si3 O5 110.0(5) 3 .
O6 Si3 O5 110.0(5) . .
O4 Si3 O5 110.0(8) 1_554 .
O1 Si4 O7 109.9(5) 6_554 .
O1 Si4 O6 110.2(5) 6_554 .
O7 Si4 O6 109.4(5) . .
O1 Si4 O7 108.1(5) 6_554 4
O7 Si4 O7 108.6(3) . 4
O6 Si4 O7 110.7(5) . 4
Si4 O1 Si1 154.7(6) 6 .
Si1 O2 Si1 151.8(7) . 6_554
Si2 O3 Si1 149.0(6) . .
Si2 O4 Si3 148.7(11) . 1_556
Si2 O5 Si3 147.4(11) . .
Si3 O6 Si4 155.5(7) . .
Si4 O7 Si4 142.8(6) . 4_554

loop_
_geom_bond_atom_site_label_1
_geom_bond_atom_site_label_2
_geom_bond_distance
_geom_bond_site_symmetry_2
Si1 O2 1.594(11) .
Si1 O2 1.606(10) 6
Si1 O3 1.616(9) .
Si1 O1 1.619(10) .
Si2 O5 1.588(16) .
Si2 O3 1.596(9) 3
Si2 O3 1.596(9) .
Si2 O4 1.597(16) .
Si3 O6 1.588(9) 3
Si3 O6 1.588(9) .
Si3 O4 1.625(15) 1_554
Si3 O5 1.630(16) .
Si4 O1 1.585(10) 6_554
Si4 O7 1.594(9) .
Si4 O6 1.605(8) .
Si4 O7 1.612(10) 4
O1 Si4 1.585(10) 6
O2 Si1 1.606(10) 6_554
O4 Si3 1.625(15) 1_556
O7 Si4 1.612(10) 4_554
